data_7227216
loop_
_publ_author_name
'Valdo, Ana Karoline Silva Mendanha'
'da Silva, Cameron Capeletti'
'Maia, Lauro June Queiroz'
'Sarotti, Ariel M.'
'Martins, Felipe T.'

_publ_section_title
;
 Experimental and theoretical second harmonic generation and
 photoluminescence from the pseudo-centrosymmetric dihydrochloride salt
 dihydrate of trans-1,2-bis(4-pyridyl)ethene
;
_journal_issue 2
_journal_name_full CrystEngComm
_journal_page_first 346
_journal_paper_doi 10.1039/C6CE02229D
_journal_volume 19
_journal_year 2017
_chemical_formula_sum 'C12 H16 Cl2 N2 O2'
_chemical_formula_weight 291.17
_chemical_name_systematic
;
 ?
;
_space_group_IT_number 1
_symmetry_cell_setting triclinic
_symmetry_space_group_name_Hall 'P 1'
_symmetry_space_group_name_H-M 'P 1'
_atom_sites_solution_hydrogens geom
_atom_sites_solution_primary direct
_atom_sites_solution_secondary difmap
_audit_creation_method SHELXL-97
_audit_update_record
;
2016-06-30 deposited with the CCDC.
2016-12-01 downloaded from the CCDC.
;
_cell_angle_alpha 113.9970(10)
_cell_angle_beta 91.2750(10)
_cell_angle_gamma 90.0030(10)
_cell_formula_units_Z 1
_cell_length_a 4.75320(10)
_cell_length_b 8.1538(2)
_cell_length_c 10.0237(2)
_cell_measurement_reflns_used 4746
_cell_measurement_temperature 296(2)
_cell_measurement_theta_max 26.36
_cell_measurement_theta_min 2.22
_cell_volume 354.801(14)
_computing_structure_refinement 'SHELXL-97 (Sheldrick, 2008)'
_diffrn_ambient_temperature 296(2)
_diffrn_measured_fraction_theta_full 0.998
_diffrn_measured_fraction_theta_max 0.998
_diffrn_measurement_device_type KappaCCD
_diffrn_radiation_monochromator graphite
_diffrn_radiation_source 'fine-focus sealed tube'
_diffrn_radiation_type MoK\a
_diffrn_radiation_wavelength 0.71073
_diffrn_reflns_av_R_equivalents 0.0341
_diffrn_reflns_av_sigmaI/netI 0.0356
_diffrn_reflns_limit_h_max 5
_diffrn_reflns_limit_h_min -4
_diffrn_reflns_limit_k_max 10
_diffrn_reflns_limit_k_min -10
_diffrn_reflns_limit_l_max 12
_diffrn_reflns_limit_l_min -12
_diffrn_reflns_number 4746
_diffrn_reflns_theta_full 26.36
_diffrn_reflns_theta_max 26.36
_diffrn_reflns_theta_min 2.22
_exptl_absorpt_coefficient_mu 0.453
_exptl_absorpt_correction_type none
_exptl_crystal_colour colorless
_exptl_crystal_density_diffrn 1.363
_exptl_crystal_density_method 'not measured'
_exptl_crystal_description neddle
_exptl_crystal_F_000 152
_exptl_crystal_size_max 0.30
_exptl_crystal_size_mid 0.12
_exptl_crystal_size_min 0.10
_refine_diff_density_max 0.305
_refine_diff_density_min -0.286
_refine_diff_density_rms 0.071
_refine_ls_abs_structure_details 'Flack H D (1983), Acta Cryst. A39, 876-881'
_refine_ls_abs_structure_Flack 0.50(13)
_refine_ls_extinction_coef 0.52(4)
_refine_ls_extinction_expression Fc^*^=kFc[1+0.001xFc^2^\l^3^/sin(2\q)]^-1/4^
_refine_ls_extinction_method SHELXL
_refine_ls_goodness_of_fit_ref 1.109
_refine_ls_hydrogen_treatment constr
_refine_ls_matrix_type full
_refine_ls_number_parameters 182
_refine_ls_number_reflns 2496
_refine_ls_number_restraints 177
_refine_ls_restrained_S_all 1.110
_refine_ls_R_factor_all 0.0553
_refine_ls_R_factor_gt 0.0493
_refine_ls_shift/su_max 0.002
_refine_ls_shift/su_mean 0.000
_refine_ls_structure_factor_coef Fsqd
_refine_ls_weighting_details 'calc w=1/[\s^2^(Fo^2^)+(0.0971P)^2^+0.1144P] where P=(Fo^2^+2Fc^2^)/3'
_refine_ls_weighting_scheme calc
_refine_ls_wR_factor_gt 0.1342
_refine_ls_wR_factor_ref 0.1569
_reflns_number_gt 2261
_reflns_number_total 2496
_reflns_threshold_expression >2\s(I)
_cod_data_source_file c6ce02229d1.cif
_cod_data_source_block BPECl2
_cod_depositor_comments
;
The following automatic conversions were performed:

'_symmetry_cell_setting' value 'TRICLINIC' changed to 'triclinic'
according to
/usr/data/users/saulius/crontab/automatic-downloads/rss-feeds/RSC/lib/dictionaries/cif_core.dic
dictionary named 'cif_core.dic' version 2.4.2 from 2011-04-26.

Automatic conversion script
Id: cif_fix_values 4268 2015-11-12 08:31:59Z antanas 

 Adding full bibliography for 7227216.cif.
;
_cod_original_cell_volume 354.801(13)
_cod_original_sg_symbol_H-M P1
_cod_database_code 7227216

loop_
_symmetry_equiv_pos_as_xyz
'x, y, z'

loop_
_atom_site_label
_atom_site_type_symbol
_atom_site_fract_x
_atom_site_fract_y
_atom_site_fract_z
_atom_site_U_iso_or_equiv
_atom_site_adp_type
_atom_site_occupancy
_atom_site_symmetry_multiplicity
_atom_site_calc_flag
_atom_site_refinement_flags
_atom_site_disorder_assembly
_atom_site_disorder_group
Cl2 Cl 0.96892(15) 0.81156(10) 0.60922(9) 0.0570(5) Uani 1 1 d . . .
O2W O 0.7642(19) 0.9720(16) 0.9303(8) 0.131(4) Uani 1 1 d . . .
H3W H 0.8656 0.9375 0.8374 0.197 Uiso 1 1 d R . .
H4W H 0.8743 1.0065 1.0232 0.197 Uiso 1 1 d R . .
C2 C 0.3727(17) 0.2569(11) 0.7829(8) 0.0630(18) Uani 1 1 d U A .
H2 H 0.3041 0.1772 0.8197 0.094 Uiso 1 1 calc R . .
C1 C 0.563(2) 0.2006(10) 0.6760(9) 0.0628(19) Uani 1 1 d U . .
H1 H 0.6274 0.0831 0.6391 0.094 Uiso 1 1 calc R . .
N1 N 0.6604(13) 0.3196(10) 0.6233(6) 0.0590(16) Uani 1 1 d U . .
H1P H 0.7835 0.2867 0.5560 0.071 Uiso 1 1 calc R . .
C5 C 0.5624(19) 0.4892(10) 0.6771(8) 0.0641(19) Uani 1 1 d U . .
H5 H 0.6249 0.5705 0.6405 0.096 Uiso 1 1 calc R . .
C4 C 0.3710(18) 0.5401(11) 0.7855(8) 0.0621(18) Uani 1 1 d U A .
H4 H 0.3034 0.6568 0.8235 0.093 Uiso 1 1 calc R . .
C10 C -0.5399(17) 0.5279(13) 1.3171(8) 0.068(2) Uani 1 1 d U . .
H10 H -0.6090 0.4529 1.3583 0.101 Uiso 1 1 calc R . .
N2 N -0.6277(13) 0.6893(12) 1.3614(7) 0.0647(19) Uani 1 1 d U . .
H2P H -0.7550 0.7226 1.4265 0.078 Uiso 1 1 calc R . .
C11 C -0.541(2) 0.8020(12) 1.3160(9) 0.069(2) Uani 1 1 d U . .
H11 H -0.6098 0.9183 1.3560 0.103 Uiso 1 1 calc R . .
C12 C -0.3460(18) 0.7575(10) 1.2092(8) 0.0601(18) Uani 1 1 d U . .
H12 H -0.2846 0.8429 1.1766 0.090 Uiso 1 1 calc R . .
C8 C -0.2381(14) 0.5816(11) 1.1480(7) 0.0492(14) Uani 1 1 d U . .
C9 C -0.3482(17) 0.4653(9) 1.2112(8) 0.0587(18) Uani 1 1 d U . .
H9 H -0.2872 0.3473 1.1790 0.088 Uiso 1 1 calc R . .
C3 C 0.2822(16) 0.4253(12) 0.8361(8) 0.0551(16) Uani 1 1 d U . .
C6 C 0.080(3) 0.423(2) 0.9533(15) 0.041(2) Uani 0.50 1 d PU A 2
H6A H 0.0429 0.3189 0.9666 0.049 Uiso 0.50 1 calc PR A 2
C6D C 0.081(3) 0.544(2) 0.9574(15) 0.044(2) Uani 0.50 1 d PU A 1
H6D H 0.0466 0.6624 0.9730 0.053 Uiso 0.50 1 calc PR A 1
C7D C -0.035(3) 0.4712(18) 1.0356(12) 0.038(2) Uani 0.50 1 d PU A 1
H7D H 0.0062 0.3541 1.0224 0.045 Uiso 0.50 1 calc PR A 1
C7 C -0.038(3) 0.575(2) 1.0328(13) 0.039(2) Uani 0.50 1 d PU A 2
H7A H 0.0022 0.6783 1.0181 0.046 Uiso 0.50 1 calc PR A 2
O1W O 0.2690(19) 0.0397(17) 0.0548(8) 0.134(4) Uani 1 1 d . . .
H2W H 0.3875 -0.0422 0.0121 0.201 Uiso 1 1 d R . .
H1W H 0.2437 0.0435 0.1387 0.201 Uiso 1 1 d R . .
Cl1 Cl 1.06828(15) 0.19560(11) 0.37730(8) 0.0576(4) Uani 1 1 d . . .

loop_
_atom_site_aniso_label
_atom_site_aniso_U_11
_atom_site_aniso_U_22
_atom_site_aniso_U_33
_atom_site_aniso_U_23
_atom_site_aniso_U_13
_atom_site_aniso_U_12
Cl2 0.0647(11) 0.0532(9) 0.0540(8) 0.0213(6) 0.0268(7) 0.0108(7)
O2W 0.103(7) 0.206(10) 0.056(4) 0.022(5) 0.034(4) 0.021(6)
C2 0.066(5) 0.076(4) 0.054(4) 0.034(3) 0.002(3) -0.018(3)
C1 0.075(5) 0.044(3) 0.060(4) 0.013(3) -0.007(3) 0.015(3)
N1 0.042(3) 0.090(5) 0.035(3) 0.015(3) 0.012(2) 0.003(3)
C5 0.080(5) 0.061(4) 0.061(4) 0.035(3) -0.007(3) -0.021(3)
C4 0.062(4) 0.061(4) 0.054(4) 0.013(3) 0.003(3) 0.019(3)
C10 0.059(4) 0.099(5) 0.056(4) 0.043(4) 0.000(3) -0.027(4)
N2 0.034(3) 0.108(6) 0.039(3) 0.016(3) 0.010(2) 0.007(3)
C11 0.065(5) 0.065(4) 0.055(4) 0.003(3) -0.001(3) 0.029(4)
C12 0.074(5) 0.050(3) 0.064(4) 0.032(3) -0.006(3) -0.008(3)
C8 0.028(3) 0.076(4) 0.036(3) 0.015(3) 0.000(2) 0.000(3)
C9 0.073(5) 0.035(3) 0.064(4) 0.016(3) -0.007(3) 0.002(3)
C3 0.039(4) 0.081(4) 0.037(3) 0.015(3) 0.009(2) 0.005(3)
C6 0.037(6) 0.046(5) 0.046(6) 0.024(4) 0.010(4) 0.006(4)
C6D 0.031(6) 0.043(6) 0.051(6) 0.010(4) 0.011(4) -0.003(4)
C7D 0.050(6) 0.031(5) 0.032(5) 0.013(4) 0.002(3) 0.012(4)
C7 0.040(6) 0.038(5) 0.037(5) 0.014(4) 0.006(4) -0.005(4)
O1W 0.103(7) 0.213(11) 0.058(4) 0.026(5) -0.004(4) 0.000(7)
Cl1 0.0601(11) 0.0592(9) 0.0540(8) 0.0224(7) 0.0257(7) 0.0106(8)

loop_
_atom_type_symbol
_atom_type_description
_atom_type_scat_dispersion_real
_atom_type_scat_dispersion_imag
_atom_type_scat_source
C C 0.0033 0.0016 'International Tables Vol C Tables 4.2.6.8 and 6.1.1.4'
H H 0.0000 0.0000 'International Tables Vol C Tables 4.2.6.8 and 6.1.1.4'
O O 0.0106 0.0060 'International Tables Vol C Tables 4.2.6.8 and 6.1.1.4'
N N 0.0061 0.0033 'International Tables Vol C Tables 4.2.6.8 and 6.1.1.4'
Cl Cl 0.1484 0.1585 'International Tables Vol C Tables 4.2.6.8 and 6.1.1.4'

loop_
_geom_angle_atom_site_label_1
_geom_angle_atom_site_label_2
_geom_angle_atom_site_label_3
_geom_angle
H3W O2W H4W 119.2
C3 C2 C1 120.6(8)
C3 C2 H2 119.6
C1 C2 H2 119.8
C2 C1 N1 118.7(8)
C2 C1 H1 120.5
N1 C1 H1 120.7
C5 N1 C1 119.8(7)
C5 N1 H1P 120.2
C1 N1 H1P 120.0
N1 C5 C4 119.4(8)
N1 C5 H5 120.1
C4 C5 H5 120.4
C3 C4 C5 120.2(8)
C3 C4 H4 119.8
C5 C4 H4 120.0
N2 C10 C9 120.8(8)
N2 C10 H10 119.7
C9 C10 H10 119.5
C11 N2 C10 124.3(7)
C11 N2 H2P 118.0
C10 N2 H2P 117.7
N2 C11 C12 121.3(8)
N2 C11 H11 119.2
C12 C11 H11 119.4
C11 C12 C8 119.9(8)
C11 C12 H12 120.0
C8 C12 H12 120.1
C12 C8 C9 113.8(7)
C12 C8 C7D 140.1(10)
C9 C8 C7D 106.0(9)
C12 C8 C7 106.7(10)
C9 C8 C7 139.4(10)
C10 C9 C8 119.9(7)
C10 C9 H9 120.0
C8 C9 H9 120.2
C4 C3 C2 121.3(8)
C4 C3 C6 137.8(10)
C2 C3 C6 100.9(10)
C4 C3 C6D 101.4(9)
C2 C3 C6D 137.3(10)
C7 C6 C3 116.5(9)
C7 C6 H6A 121.6
C3 C6 H6A 121.9
C7D C6D C3 117.4(9)
C7D C6D H6D 121.3
C3 C6D H6D 121.3
C6D C7D C8 117.8(8)
C6D C7D H7D 121.1
C8 C7D H7D 121.2
C6 C7 C8 119.0(9)
C6 C7 H7A 120.7
C8 C7 H7A 120.3
H2W O1W H1W 108.4

loop_
_geom_bond_atom_site_label_1
_geom_bond_atom_site_label_2
_geom_bond_distance
O2W H3W 0.9927
O2W H4W 0.9927
C2 C3 1.330(12)
C2 C1 1.351(13)
C2 H2 0.9300
C1 N1 1.364(11)
C1 H1 0.9300
N1 C5 1.351(10)
N1 H1P 0.8600
C5 C4 1.363(13)
C5 H5 0.9300
C4 C3 1.307(13)
C4 H4 0.9300
C10 N2 1.279(12)
C10 C9 1.349(12)
C10 H10 0.9300
N2 C11 1.254(13)
N2 H2P 0.8600
C11 C12 1.364(13)
C11 H11 0.9300
C12 C8 1.413(11)
C12 H12 0.9300
C8 C9 1.441(12)
C8 C7D 1.495(14)
C8 C7 1.498(15)
C9 H9 0.9300
C3 C6 1.541(16)
C3 C6D 1.555(15)
C6 C7 1.304(9)
C6 H6A 0.9300
C6D C7D 1.292(9)
C6D H6D 0.9300
C7D H7D 0.9300
C7 H7A 0.9300
O1W H2W 0.8517
O1W H1W 0.8406

loop_
_geom_torsion_atom_site_label_1
_geom_torsion_atom_site_label_2
_geom_torsion_atom_site_label_3
_geom_torsion_atom_site_label_4
_geom_torsion
C3 C2 C1 N1 -0.3(12)
C2 C1 N1 C5 -0.8(11)
C1 N1 C5 C4 1.1(11)
N1 C5 C4 C3 -0.4(12)
C9 C10 N2 C11 -2.5(13)
C10 N2 C11 C12 2.3(13)
N2 C11 C12 C8 -0.3(13)
C11 C12 C8 C9 -1.2(10)
C11 C12 C8 C7D 180.0(10)
C11 C12 C8 C7 178.6(9)
N2 C10 C9 C8 0.7(12)
C12 C8 C9 C10 1.0(10)
C7D C8 C9 C10 -179.8(8)
C7 C8 C9 C10 -178.6(11)
C5 C4 C3 C2 -0.7(12)
C5 C4 C3 C6 179.2(11)
C5 C4 C3 C6D 178.2(9)
C1 C2 C3 C4 1.1(12)
C1 C2 C3 C6 -178.9(9)
C1 C2 C3 C6D -177.4(11)
C4 C3 C6 C7 -3.2(15)
C2 C3 C6 C7 176.8(6)
C6D C3 C6 C7 -1.5(10)
C4 C3 C6D C7D -176.9(7)
C2 C3 C6D C7D 1.7(15)
C6 C3 C6D C7D 4.3(10)
C3 C6D C7D C8 -177.3(12)
C12 C8 C7D C6D -4.8(13)
C9 C8 C7D C6D 176.3(6)
C7 C8 C7D C6D -2.4(11)
C3 C6 C7 C8 179.7(13)
C12 C8 C7 C6 -176.1(6)
C9 C8 C7 C6 3.5(14)
C7D C8 C7 C6 5.5(10)
